data_7216510
loop_
_publ_author_name
'Aitipamula, Srinivasulu'
'Wong, Annie B. H.'
'Chow, Pui Shan'
'Tan, Reginald B. H.'

_publ_section_title
;
 Cocrystallization with flufenamic acid: comparison of physicochemical
 properties of two pharmaceutical cocrystals
;
_journal_issue 26
_journal_name_full CrystEngComm
_journal_page_first 5793
_journal_paper_doi 10.1039/c3ce42182a
_journal_volume 16
_journal_year 2014
_chemical_formula_sum 'C21 H18 F3 N5 O4'
_chemical_formula_weight 461.40
_chemical_name_systematic
; 
 ? 
;
_space_group_IT_number 2
_symmetry_cell_setting triclinic
_symmetry_space_group_name_Hall '-P 1'
_symmetry_space_group_name_H-M 'P -1'
_atom_sites_solution_hydrogens geom
_atom_sites_solution_primary direct
_atom_sites_solution_secondary difmap
_audit_creation_method SHELXL-97
_cell_angle_alpha 95.46(3)
_cell_angle_beta 96.70(3)
_cell_angle_gamma 101.17(3)
_cell_formula_units_Z 2
_cell_length_a 6.9931(14)
_cell_length_b 10.127(2)
_cell_length_c 15.112(3)
_cell_measurement_reflns_used 2738
_cell_measurement_temperature 110(2)
_cell_measurement_theta_max 30.9148
_cell_measurement_theta_min 2.0651
_cell_volume 1035.1(4)
_computing_cell_refinement 'CrystalClear (Rigaku Inc., 2007)'
_computing_data_collection 'CrystalClear (Rigaku Inc., 2007)'
_computing_data_reduction 'CrystalClear (Rigaku Inc., 2007)'
_computing_structure_refinement 'SHELXL-97 (Sheldrick, 1997)'
_computing_structure_solution 'SHELXS-97 (Sheldrick, 1990)'
_diffrn_ambient_temperature 110(2)
_diffrn_measured_fraction_theta_full 0.975
_diffrn_measured_fraction_theta_max 0.974
_diffrn_measurement_device_type 'Rigaku Saturn 70 CCD area detector'
_diffrn_measurement_method '\w scans'
_diffrn_radiation_monochromator graphite
_diffrn_radiation_source 'fine-focus sealed tube'
_diffrn_radiation_type MoK\a
_diffrn_radiation_wavelength 0.71073
_diffrn_reflns_av_R_equivalents 0.0210
_diffrn_reflns_av_sigmaI/netI 0.0211
_diffrn_reflns_limit_h_max 9
_diffrn_reflns_limit_h_min -9
_diffrn_reflns_limit_k_max 13
_diffrn_reflns_limit_k_min -13
_diffrn_reflns_limit_l_max 16
_diffrn_reflns_limit_l_min -20
_diffrn_reflns_number 14435
_diffrn_reflns_theta_full 25.00
_diffrn_reflns_theta_max 28.28
_diffrn_reflns_theta_min 2.07
_exptl_absorpt_coefficient_mu 0.123
_exptl_absorpt_correction_T_max 0.9606
_exptl_absorpt_correction_T_min 0.9480
_exptl_absorpt_correction_type multi-scan
_exptl_absorpt_process_details 'R. H. Blessing, Acta Cryst. 1995 A51, 33-38'
_exptl_crystal_colour colorless
_exptl_crystal_density_diffrn 1.480
_exptl_crystal_density_method 'not measured'
_exptl_crystal_description block
_exptl_crystal_F_000 476
_exptl_crystal_size_max 0.44
_exptl_crystal_size_mid 0.44
_exptl_crystal_size_min 0.33
_refine_diff_density_max 0.435
_refine_diff_density_min -0.334
_refine_diff_density_rms 0.083
_refine_ls_extinction_method none
_refine_ls_goodness_of_fit_ref 1.188
_refine_ls_hydrogen_treatment mixed
_refine_ls_matrix_type full
_refine_ls_number_parameters 312
_refine_ls_number_reflns 5008
_refine_ls_number_restraints 0
_refine_ls_restrained_S_all 1.188
_refine_ls_R_factor_all 0.0705
_refine_ls_R_factor_gt 0.0628
_refine_ls_shift/su_max 0.002
_refine_ls_shift/su_mean 0.000
_refine_ls_structure_factor_coef Fsqd
_refine_ls_weighting_details 'calc w=1/[\s^2^(Fo^2^)+(0.1484P)^2^+0.2385P] where P=(Fo^2^+2Fc^2^)/3'
_refine_ls_weighting_scheme calc
_refine_ls_wR_factor_gt 0.2017
_refine_ls_wR_factor_ref 0.2320
_reflns_number_gt 4532
_reflns_number_total 5008
_reflns_threshold_expression >2sigma(I)
_cod_data_source_file c3ce42182a.txt
_cod_data_source_block FFA-TP
_cod_depositor_comments
;
The following automatic conversions were performed:

'_symmetry_cell_setting' value 'Triclinic' changed to 'triclinic'
according to
/usr/data/users/saulius/crontab/automatic-downloads/rss-feeds/RSC/lib/dictionaries/cif_core.dic
dictionary named 'cif_core.dic' version 2.4.2 from
2011-04-26.

'_exptl_absorpt_correction_type' value 'Multi-scan'
changed to 'multi-scan' according to
/usr/data/users/saulius/crontab/automatic-downloads/rss-feeds/RSC/lib/dictionaries/cif_core.dic
dictionary named 'cif_core.dic' version 2.4.2 from 2011-04-26.

Automatic conversion script
Id: cif_fix_values 2281 2013-09-26 08:29:07Z andrius 

 Adding full bibliography for 7216510--7216512.cif.
;
_cod_original_sg_symbol_H-M P-1
_cod_database_code 7216510

loop_
_symmetry_equiv_pos_as_xyz
'x, y, z'
'-x, -y, -z'

loop_
_atom_site_label
_atom_site_type_symbol
_atom_site_fract_x
_atom_site_fract_y
_atom_site_fract_z
_atom_site_U_iso_or_equiv
_atom_site_adp_type
_atom_site_occupancy
_atom_site_symmetry_multiplicity
_atom_site_calc_flag
_atom_site_refinement_flags
O3 O 0.1419(2) 0.52772(13) 0.62301(9) 0.0304(3) Uani 1 1 d .
O4 O 0.4577(2) 0.92547(15) 0.79198(9) 0.0366(3) Uani 1 1 d .
N5 N 0.2973(2) 0.72782(15) 0.70628(10) 0.0256(3) Uani 1 1 d .
N2 N 0.0760(2) 0.70202(16) 0.46998(10) 0.0267(3) Uani 1 1 d .
N4 N 0.3475(2) 0.93844(15) 0.64631(10) 0.0269(3) Uani 1 1 d .
N3 N 0.2020(2) 0.92489(16) 0.49031(10) 0.0290(3) Uani 1 1 d .
C1 C 0.1714(2) 0.73316(17) 0.55690(11) 0.0243(4) Uani 1 1 d .
C2 C 0.3725(2) 0.86837(18) 0.71946(12) 0.0267(4) Uani 1 1 d .
C3 C 0.3297(3) 0.65326(19) 0.78359(12) 0.0293(4) Uani 1 1 d .
H3A H 0.2097 0.5866 0.7871 0.044 Uiso 1 1 calc R
H3B H 0.3628 0.7170 0.8388 0.044 Uiso 1 1 calc R
H3C H 0.4382 0.6065 0.7765 0.044 Uiso 1 1 calc R
C4 C 0.2452(2) 0.87040(17) 0.56700(11) 0.0251(4) Uani 1 1 d .
C5 C 0.1968(2) 0.65160(17) 0.62677(12) 0.0246(4) Uani 1 1 d .
C6 C 0.4204(3) 1.08465(19) 0.65745(14) 0.0346(4) Uani 1 1 d .
H6A H 0.4750 1.1115 0.6035 0.052 Uiso 1 1 calc R
H6B H 0.5233 1.1103 0.7095 0.052 Uiso 1 1 calc R
H6C H 0.3120 1.1305 0.6669 0.052 Uiso 1 1 calc R
C7 C 0.0988(3) 0.81830(19) 0.43371(12) 0.0300(4) Uani 1 1 d .
H7 H 0.0470 0.8248 0.3737 0.036 Uiso 1 1 calc R
O2 O 0.2842(2) 0.17140(14) 0.43897(9) 0.0306(3) Uani 1 1 d .
O1 O 0.0958(2) 0.06499(13) 0.31310(9) 0.0316(3) Uani 1 1 d .
N1 N 0.0598(2) 0.20581(16) 0.17374(10) 0.0285(3) Uani 1 1 d .
C8 C 0.3352(3) 0.41792(18) 0.37923(12) 0.0274(4) Uani 1 1 d .
H8 H 0.3825 0.4079 0.4393 0.033 Uiso 1 1 calc R
C9 C 0.2327(2) 0.30303(17) 0.32155(11) 0.0245(4) Uani 1 1 d .
C10 C 0.1971(2) 0.16940(18) 0.35579(11) 0.0252(4) Uani 1 1 d .
F1 F 0.3350(3) 0.43077(17) -0.08837(11) 0.0688(5) Uani 1 1 d .
C11 C 0.3694(3) 0.54525(18) 0.35117(13) 0.0302(4) Uani 1 1 d .
H11 H 0.4429 0.6215 0.3906 0.036 Uiso 1 1 calc R
C12 C 0.2939(3) 0.55955(19) 0.26378(13) 0.0304(4) Uani 1 1 d .
H12 H 0.3125 0.6470 0.2443 0.037 Uiso 1 1 calc R
C13 C 0.1929(3) 0.44866(19) 0.20531(12) 0.0283(4) Uani 1 1 d .
H13 H 0.1428 0.4610 0.1462 0.034 Uiso 1 1 calc R
C14 C 0.0175(3) 0.19583(18) 0.07978(12) 0.0280(4) Uani 1 1 d .
F3 F 0.1787(3) 0.30482(18) -0.20634(9) 0.0706(6) Uani 1 1 d .
C15 C 0.1031(3) 0.2389(2) -0.06658(13) 0.0375(5) Uani 1 1 d .
C16 C 0.1506(3) 0.25844(19) 0.02678(12) 0.0311(4) Uani 1 1 d .
H16 H 0.2727 0.3140 0.0541 0.037 Uiso 1 1 calc R
C17 C 0.1624(2) 0.31748(17) 0.23158(11) 0.0250(4) Uani 1 1 d .
C18 C -0.1607(3) 0.1134(2) 0.03882(14) 0.0353(4) Uani 1 1 d .
H18 H -0.2522 0.0714 0.0746 0.042 Uiso 1 1 calc R
F2 F 0.4007(3) 0.2373(2) -0.12400(14) 0.0823(7) Uani 1 1 d .
C19 C -0.0746(4) 0.1555(2) -0.10717(14) 0.0437(5) Uani 1 1 d .
H19 H -0.1062 0.1420 -0.1707 0.052 Uiso 1 1 calc R
C20 C -0.2043(3) 0.0927(2) -0.05374(15) 0.0429(5) Uani 1 1 d .
H20 H -0.3246 0.0349 -0.0810 0.051 Uiso 1 1 calc R
C21 C 0.2526(5) 0.3031(3) -0.12084(15) 0.0496(6) Uani 1 1 d .
H3 H 0.005(4) 0.616(3) 0.4387(18) 0.041(7) Uiso 1 1 d .
H2 H 0.047(5) 0.137(4) 0.201(2) 0.068(10) Uiso 1 1 d .
H1 H 0.267(5) 0.082(4) 0.457(2) 0.068(10) Uiso 1 1 d .

loop_
_atom_site_aniso_label
_atom_site_aniso_U_11
_atom_site_aniso_U_22
_atom_site_aniso_U_33
_atom_site_aniso_U_23
_atom_site_aniso_U_13
_atom_site_aniso_U_12
O3 0.0349(7) 0.0225(6) 0.0307(7) -0.0006(5) -0.0006(5) 0.0029(5)
O4 0.0403(7) 0.0340(7) 0.0280(7) -0.0059(5) -0.0027(6) -0.0019(6)
N5 0.0271(7) 0.0243(7) 0.0234(7) -0.0013(6) 0.0008(5) 0.0039(5)
N2 0.0302(7) 0.0260(7) 0.0217(7) -0.0033(5) 0.0011(5) 0.0046(6)
N4 0.0293(7) 0.0235(7) 0.0249(7) -0.0026(5) 0.0036(5) 0.0007(5)
N3 0.0342(8) 0.0270(7) 0.0252(7) 0.0006(6) 0.0065(6) 0.0043(6)
C1 0.0257(7) 0.0222(8) 0.0223(8) -0.0027(6) 0.0015(6) 0.0019(6)
C2 0.0255(7) 0.0257(8) 0.0267(8) -0.0025(6) 0.0027(6) 0.0030(6)
C3 0.0308(8) 0.0300(8) 0.0262(8) 0.0023(7) -0.0007(6) 0.0075(7)
C4 0.0264(7) 0.0240(8) 0.0240(8) -0.0013(6) 0.0055(6) 0.0038(6)
C5 0.0239(7) 0.0246(8) 0.0240(8) -0.0022(6) 0.0021(6) 0.0052(6)
C6 0.0411(10) 0.0239(9) 0.0328(9) -0.0042(7) 0.0044(8) -0.0036(7)
C7 0.0357(9) 0.0280(9) 0.0252(8) -0.0004(7) 0.0054(7) 0.0049(7)
O2 0.0371(7) 0.0270(7) 0.0250(7) 0.0026(5) 0.0004(5) 0.0028(5)
O1 0.0399(7) 0.0251(6) 0.0251(6) -0.0006(5) 0.0034(5) -0.0022(5)
N1 0.0336(8) 0.0250(7) 0.0230(7) -0.0007(6) 0.0016(6) -0.0003(6)
C8 0.0280(8) 0.0270(8) 0.0252(8) -0.0004(7) 0.0031(6) 0.0031(6)
C9 0.0252(7) 0.0237(8) 0.0233(8) -0.0010(6) 0.0052(6) 0.0023(6)
C10 0.0252(7) 0.0261(8) 0.0234(8) -0.0002(6) 0.0056(6) 0.0031(6)
F1 0.1076(15) 0.0521(9) 0.0407(8) 0.0068(7) 0.0235(9) -0.0065(9)
C11 0.0308(8) 0.0247(8) 0.0308(9) -0.0033(7) 0.0027(7) -0.0007(6)
C12 0.0339(9) 0.0245(8) 0.0328(9) 0.0026(7) 0.0066(7) 0.0050(7)
C13 0.0302(8) 0.0280(8) 0.0267(8) 0.0030(7) 0.0038(6) 0.0065(6)
C14 0.0320(8) 0.0267(8) 0.0234(8) -0.0021(6) -0.0005(6) 0.0064(7)
F3 0.1222(17) 0.0659(11) 0.0246(7) 0.0111(7) 0.0128(8) 0.0175(10)
C15 0.0588(13) 0.0331(10) 0.0248(9) 0.0032(7) 0.0041(8) 0.0209(9)
C16 0.0395(9) 0.0289(9) 0.0245(8) 0.0011(7) 0.0024(7) 0.0086(7)
C17 0.0234(7) 0.0260(8) 0.0243(8) -0.0015(6) 0.0039(6) 0.0038(6)
C18 0.0355(9) 0.0329(9) 0.0341(10) -0.0061(8) -0.0012(7) 0.0076(7)
F2 0.1006(15) 0.0958(15) 0.0815(13) 0.0466(11) 0.0579(12) 0.0519(12)
C19 0.0671(14) 0.0409(11) 0.0233(9) -0.0045(8) -0.0064(9) 0.0233(10)
C20 0.0423(11) 0.0445(12) 0.0360(11) -0.0110(9) -0.0111(8) 0.0123(9)
C21 0.0829(18) 0.0435(12) 0.0275(10) 0.0073(9) 0.0136(10) 0.0211(12)

loop_
_atom_type_symbol
_atom_type_description
_atom_type_scat_dispersion_real
_atom_type_scat_dispersion_imag
_atom_type_scat_source
C C 0.0033 0.0016 'International Tables Vol C Tables 4.2.6.8 and 6.1.1.4'
H H 0.0000 0.0000 'International Tables Vol C Tables 4.2.6.8 and 6.1.1.4'
N N 0.0061 0.0033 'International Tables Vol C Tables 4.2.6.8 and 6.1.1.4'
O O 0.0106 0.0060 'International Tables Vol C Tables 4.2.6.8 and 6.1.1.4'
F F 0.0171 0.0103 'International Tables Vol C Tables 4.2.6.8 and 6.1.1.4'

loop_
_geom_angle_atom_site_label_1
_geom_angle_atom_site_label_2
_geom_angle_atom_site_label_3
_geom_angle
C5 N5 C2 126.52(16)
C5 N5 C3 116.71(15)
C2 N5 C3 116.76(15)
C7 N2 C1 106.29(15)
C7 N2 H3 124.2(16)
C1 N2 H3 129.5(16)
C4 N4 C2 119.37(15)
C4 N4 C6 121.72(16)
C2 N4 C6 118.80(15)
C7 N3 C4 103.54(15)
C4 C1 N2 105.38(16)
C4 C1 C5 122.83(16)
N2 C1 C5 131.79(16)
O4 C2 N4 121.59(17)
O4 C2 N5 121.37(17)
N4 C2 N5 117.04(15)
N5 C3 H3A 109.5
N5 C3 H3B 109.5
H3A C3 H3B 109.5
N5 C3 H3C 109.5
H3A C3 H3C 109.5
H3B C3 H3C 109.5
N3 C4 N4 126.62(16)
N3 C4 C1 111.41(16)
N4 C4 C1 121.96(17)
O3 C5 N5 120.45(17)
O3 C5 C1 127.35(16)
N5 C5 C1 112.20(15)
N4 C6 H6A 109.5
N4 C6 H6B 109.5
H6A C6 H6B 109.5
N4 C6 H6C 109.5
H6A C6 H6C 109.5
H6B C6 H6C 109.5
N2 C7 N3 113.37(17)
N2 C7 H7 123.3
N3 C7 H7 123.3
C10 O2 H1 111(2)
C17 N1 C14 127.35(16)
C17 N1 H2 110(2)
C14 N1 H2 121(2)
C11 C8 C9 121.79(17)
C11 C8 H8 119.1
C9 C8 H8 119.1
C8 C9 C17 119.28(16)
C8 C9 C10 119.44(16)
C17 C9 C10 121.28(15)
O1 C10 O2 121.77(17)
O1 C10 C9 124.46(16)
O2 C10 C9 113.77(15)
C8 C11 C12 118.65(17)
C8 C11 H11 120.7
C12 C11 H11 120.7
C13 C12 C11 120.99(18)
C13 C12 H12 119.5
C11 C12 H12 119.5
C12 C13 C17 121.22(17)
C12 C13 H13 119.4
C17 C13 H13 119.4
C16 C14 C18 119.65(17)
C16 C14 N1 122.57(16)
C18 C14 N1 117.68(17)
C19 C15 C16 120.5(2)
C19 C15 C21 121.5(2)
C16 C15 C21 117.9(2)
C15 C16 C14 119.61(19)
C15 C16 H16 120.2
C14 C16 H16 120.2
N1 C17 C13 121.67(16)
N1 C17 C9 120.27(16)
C13 C17 C9 117.99(16)
C20 C18 C14 120.2(2)
C20 C18 H18 119.9
C14 C18 H18 119.9
C20 C19 C15 119.28(19)
C20 C19 H19 120.4
C15 C19 H19 120.4
C18 C20 C19 120.8(2)
C18 C20 H20 119.6
C19 C20 H20 119.6
F1 C21 F3 106.6(2)
F1 C21 F2 106.0(3)
F3 C21 F2 105.7(2)
F1 C21 C15 112.90(19)
F3 C21 C15 113.1(2)
F2 C21 C15 112.0(2)

loop_
_geom_bond_atom_site_label_1
_geom_bond_atom_site_label_2
_geom_bond_distance
O3 C5 1.233(2)
O4 C2 1.218(2)
N5 C5 1.396(2)
N5 C2 1.405(2)
N5 C3 1.469(2)
N2 C7 1.335(3)
N2 C1 1.380(2)
N2 H3 0.97(3)
N4 C4 1.369(2)
N4 C2 1.381(2)
N4 C6 1.456(2)
N3 C7 1.340(2)
N3 C4 1.358(2)
C1 C4 1.373(2)
C1 C5 1.417(3)
C3 H3A 0.9800
C3 H3B 0.9800
C3 H3C 0.9800
C6 H6A 0.9800
C6 H6B 0.9800
C6 H6C 0.9800
C7 H7 0.9500
O2 C10 1.328(2)
O2 H1 0.96(4)
O1 C10 1.228(2)
N1 C17 1.382(2)
N1 C14 1.406(2)
N1 H2 0.84(4)
C8 C11 1.381(3)
C8 C9 1.402(2)
C8 H8 0.9500
C9 C17 1.422(2)
C9 C10 1.481(2)
F1 C21 1.330(3)
C11 C12 1.395(3)
C11 H11 0.9500
C12 C13 1.378(3)
C12 H12 0.9500
C13 C17 1.406(3)
C13 H13 0.9500
C14 C16 1.397(3)
C14 C18 1.397(3)
F3 C21 1.337(3)
C15 C19 1.397(3)
C15 C16 1.397(3)
C15 C21 1.492(3)
C16 H16 0.9500
C18 C20 1.383(3)
C18 H18 0.9500
F2 C21 1.339(3)
C19 C20 1.388(4)
C19 H19 0.9500
C20 H20 0.9500
